data_4104995
loop_
_publ_author_name
'Yi-Feng Wang'
'Shunsuke Chiba'

_publ_contact_author
;
Dr Shunsuke Chiba
Division of Chemistry and Biological Chemistry
School of Physical and Mathematical Sciences
Nanyang Technological University
21 Nanyang Link
Singapore 637371
Singapore
;
_publ_contact_author_email shunsuke@ntu.edu.sg
_publ_contact_author_fax '+65 6791 1961'
_publ_contact_author_phone '+65 6513 8013'
_publ_section_title
;
 Mn(III)-Mediated Reactions of Cyclopropanols with Vinyl Azides: Synthesis
 of Pyridine and 2-Azabicyclo[3.3.1]non-2-en-1-ol Derivatives
;
_journal_name_full 'Journal of the American Chemical Society'
_journal_page_first 12570
_journal_page_last 12572
_journal_paper_doi 10.1021/ja905110c
_journal_volume 131
_journal_year 2009
_chemical_formula_moiety 'C20 H21 N O'
_chemical_formula_sum 'C20 H21 N O'
_chemical_formula_weight 291.38
_chemical_name_systematic
;
 ?
;
_space_group_IT_number 14
_symmetry_cell_setting monoclinic
_symmetry_space_group_name_Hall '-P 2yn'
_symmetry_space_group_name_H-M 'P 1 21/n 1'
_atom_sites_solution_hydrogens geom
_atom_sites_solution_primary direct
_atom_sites_solution_secondary difmap
_audit_creation_method SHELXL-97
_cell_angle_alpha 90.00
_cell_angle_beta 94.226(2)
_cell_angle_gamma 90.00
_cell_formula_units_Z 4
_cell_length_a 10.0059(4)
_cell_length_b 8.9092(4)
_cell_length_c 17.2816(8)
_cell_measurement_reflns_used 4222
_cell_measurement_temperature 173(2)
_cell_measurement_theta_max 24.13
_cell_measurement_theta_min 2.28
_cell_volume 1536.37(12)
_computing_cell_refinement 'Bruker SMART'
_computing_data_collection 'Bruker SMART'
_computing_data_reduction 'Bruker SAINT'
_computing_molecular_graphics 'Bruker SHELXTL'
_computing_publication_material 'Bruker SHELXTL'
_computing_structure_refinement 'SHELXL-97 (Sheldrick, 1997)'
_computing_structure_solution 'SHELXS-97 (Sheldrick, 1990)'
_diffrn_ambient_temperature 173(2)
_diffrn_measured_fraction_theta_full 0.997
_diffrn_measured_fraction_theta_max 0.997
_diffrn_measurement_device_type 'CCD area detector'
_diffrn_measurement_method 'phi and omega scans'
_diffrn_radiation_monochromator graphite
_diffrn_radiation_source 'fine-focus sealed tube'
_diffrn_radiation_type MoK\a
_diffrn_radiation_wavelength 0.71073
_diffrn_reflns_av_R_equivalents 0.0447
_diffrn_reflns_av_sigmaI/netI 0.0356
_diffrn_reflns_limit_h_max 12
_diffrn_reflns_limit_h_min -12
_diffrn_reflns_limit_k_max 10
_diffrn_reflns_limit_k_min -10
_diffrn_reflns_limit_l_max 20
_diffrn_reflns_limit_l_min -20
_diffrn_reflns_number 17378
_diffrn_reflns_theta_full 25.59
_diffrn_reflns_theta_max 25.59
_diffrn_reflns_theta_min 2.28
_exptl_absorpt_coefficient_mu 0.077
_exptl_absorpt_correction_T_max 0.9773
_exptl_absorpt_correction_T_min 0.9699
_exptl_absorpt_correction_type multi-scan
_exptl_absorpt_process_details sadabs
_exptl_crystal_colour colourless
_exptl_crystal_density_diffrn 1.260
_exptl_crystal_description block
_exptl_crystal_F_000 624
_exptl_crystal_size_max 0.40
_exptl_crystal_size_mid 0.36
_exptl_crystal_size_min 0.30
_refine_diff_density_max 0.110
_refine_diff_density_min -0.129
_refine_diff_density_rms 0.028
_refine_ls_extinction_method none
_refine_ls_goodness_of_fit_ref 1.038
_refine_ls_hydrogen_treatment mixed
_refine_ls_matrix_type full
_refine_ls_number_parameters 401
_refine_ls_number_reflns 2881
_refine_ls_number_restraints 43
_refine_ls_restrained_S_all 1.035
_refine_ls_R_factor_all 0.0537
_refine_ls_R_factor_gt 0.0337
_refine_ls_shift/su_max 0.001
_refine_ls_shift/su_mean 0.000
_refine_ls_structure_factor_coef Fsqd
_refine_ls_weighting_details 'calc w=1/[\s^2^(Fo^2^)+(0.0301P)^2^+0.1623P] where P=(Fo^2^+2Fc^2^)/3'
_refine_ls_weighting_scheme calc
_refine_ls_wR_factor_gt 0.0753
_refine_ls_wR_factor_ref 0.0842
_reflns_number_gt 2102
_reflns_number_total 2881
_reflns_threshold_expression >2sigma(I)
_cod_data_source_file ja905110c_si_005.cif
_cod_data_source_block chiba-6ac
_cod_database_code 4104995

loop_
_symmetry_equiv_pos_as_xyz
'x, y, z'
'-x+1/2, y+1/2, -z+1/2'
'-x, -y, -z'
'x-1/2, -y-1/2, z-1/2'

loop_
_atom_site_label
_atom_site_type_symbol
_atom_site_fract_x
_atom_site_fract_y
_atom_site_fract_z
_atom_site_U_iso_or_equiv
_atom_site_adp_type
_atom_site_occupancy
_atom_site_symmetry_multiplicity
_atom_site_calc_flag
_atom_site_refinement_flags
_atom_site_disorder_assembly
_atom_site_disorder_group
C14 C 0.2999(2) 0.4480(3) 0.06841(14) 0.0368(5) Uani 0.7441(17) 1 d PD A 1
C15 C 0.3266(10) 0.5515(7) 0.1368(5) 0.0373(13) Uani 0.7441(17) 1 d PD A 1
C16 C 0.2580(5) 0.6845(7) 0.1424(3) 0.0424(9) Uani 0.7441(17) 1 d PD A 1
H16 H 0.1866 0.7068 0.1048 0.051 Uiso 0.7441(17) 1 calc PR A 1
C17 C 0.2899(6) 0.7868(8) 0.2012(4) 0.0512(11) Uani 0.7441(17) 1 d PD A 1
H17 H 0.2444 0.8804 0.2018 0.061 Uiso 0.7441(17) 1 calc PR A 1
C18 C 0.3876(8) 0.7527(9) 0.2590(4) 0.0558(14) Uani 0.7441(17) 1 d PD A 1
H18 H 0.4080 0.8214 0.3002 0.067 Uiso 0.7441(17) 1 calc PR A 1
C19 C 0.4548(8) 0.6197(10) 0.2568(4) 0.0508(16) Uani 0.7441(17) 1 d PD A 1
H19 H 0.5211 0.5940 0.2968 0.061 Uiso 0.7441(17) 1 calc PR A 1
C20 C 0.4252(7) 0.5228(7) 0.1954(4) 0.0477(14) Uani 0.7441(17) 1 d PD A 1
H20 H 0.4749 0.4322 0.1933 0.057 Uiso 0.7441(17) 1 calc PR A 1
C14A C 0.2732(7) 0.4017(8) 0.0951(4) 0.0396(16) Uani 0.2559(17) 1 d PD A 2
C15A C 0.329(3) 0.518(2) 0.1482(14) 0.041(5) Uani 0.2559(17) 1 d PD A 2
C16A C 0.2637(18) 0.653(2) 0.1495(11) 0.074(6) Uani 0.2559(17) 1 d PD A 2
H16A H 0.1970 0.6784 0.1097 0.089 Uiso 0.2559(17) 1 calc PR A 2
C17A C 0.297(3) 0.750(2) 0.2095(14) 0.077(7) Uani 0.2559(17) 1 d PD A 2
H17A H 0.2433 0.8367 0.2169 0.092 Uiso 0.2559(17) 1 calc PR A 2
C18A C 0.408(3) 0.721(3) 0.2589(14) 0.062(6) Uani 0.2559(17) 1 d PD A 2
H18A H 0.4340 0.7911 0.2988 0.074 Uiso 0.2559(17) 1 calc PR A 2
C19A C 0.482(2) 0.594(3) 0.2515(15) 0.049(4) Uani 0.2559(17) 1 d PDU A 2
H19A H 0.5612 0.5786 0.2844 0.059 Uiso 0.2559(17) 1 calc PR A 2
C20A C 0.4424(19) 0.4881(19) 0.1963(11) 0.037(3) Uani 0.2559(17) 1 d PDU A 2
H20A H 0.4914 0.3977 0.1915 0.044 Uiso 0.2559(17) 1 calc PR A 2
C7 C 0.32819(19) 0.0962(2) -0.00901(14) 0.0340(5) Uani 0.7441(17) 1 d PD A 1
H7 H 0.3933 0.0509 0.0310 0.041 Uiso 0.7441(17) 1 calc PR A 1
C6 C 0.3213(9) -0.0109(6) -0.0784(3) 0.0315(12) Uani 0.7441(17) 1 d PD A 1
C5 C 0.2573(13) -0.1480(10) -0.0735(5) 0.0425(12) Uani 0.7441(17) 1 d PD A 1
H5 H 0.2174 -0.1729 -0.0270 0.051 Uiso 0.7441(17) 1 calc PR A 1
C4 C 0.2493(13) -0.2494(11) -0.1336(5) 0.0482(13) Uani 0.7441(17) 1 d PD A 1
H4 H 0.2017 -0.3408 -0.1291 0.058 Uiso 0.7441(17) 1 calc PR A 1
C3 C 0.3111(7) -0.2177(7) -0.2008(3) 0.049(2) Uani 0.7441(17) 1 d PD A 1
H3 H 0.3091 -0.2886 -0.2419 0.059 Uiso 0.7441(17) 1 calc PR A 1
C2 C 0.3759(11) -0.0815(8) -0.2074(4) 0.050(2) Uani 0.7441(17) 1 d PD A 1
H2 H 0.4167 -0.0577 -0.2538 0.060 Uiso 0.7441(17) 1 calc PR A 1
C1 C 0.3812(10) 0.0197(8) -0.1468(5) 0.0401(12) Uani 0.7441(17) 1 d PD A 1
H1 H 0.4268 0.1123 -0.1518 0.048 Uiso 0.7441(17) 1 calc PR A 1
C7A C 0.3600(6) 0.1558(8) -0.0357(4) 0.0337(14) Uani 0.2559(17) 1 d PD A 2
H7A H 0.4590 0.1654 -0.0244 0.040 Uiso 0.2559(17) 1 calc PR A 2
C6A C 0.339(3) 0.0244(17) -0.0924(10) 0.035(4) Uani 0.2559(17) 1 d PD A 2
C5A C 0.273(3) -0.106(2) -0.0706(14) 0.045(6) Uani 0.2559(17) 1 d PD A 2
H5A H 0.2383 -0.1101 -0.0210 0.055 Uiso 0.2559(17) 1 calc PR A 2
C4A C 0.258(4) -0.229(3) -0.1196(14) 0.065(7) Uani 0.2559(17) 1 d PD A 2
H4A H 0.2171 -0.3183 -0.1024 0.078 Uiso 0.2559(17) 1 calc PR A 2
C3A C 0.303(2) -0.223(2) -0.1931(12) 0.071(8) Uani 0.2559(17) 1 d PD A 2
H3A H 0.2835 -0.3018 -0.2293 0.085 Uiso 0.2559(17) 1 calc PR A 2
C2A C 0.377(3) -0.100(3) -0.2129(13) 0.049(6) Uani 0.2559(17) 1 d PD A 2
H2A H 0.4176 -0.0979 -0.2608 0.059 Uiso 0.2559(17) 1 calc PR A 2
C1A C 0.391(3) 0.019(3) -0.1632(13) 0.049(5) Uani 0.2559(17) 1 d PD A 2
H1A H 0.4403 0.1038 -0.1789 0.059 Uiso 0.2559(17) 1 calc PR A 2
C8 C 0.1947(3) 0.1139(5) 0.0300(3) 0.0409(9) Uani 0.7441(17) 1 d P A 1
H8A H 0.1541 0.0138 0.0364 0.049 Uiso 0.7441(17) 1 calc PR A 1
H8B H 0.2130 0.1583 0.0823 0.049 Uiso 0.7441(17) 1 calc PR A 1
C9 C 0.09574(18) 0.2141(3) -0.01802(12) 0.0371(5) Uani 0.7441(17) 1 d P A 1
H9A H 0.0648 0.1605 -0.0662 0.045 Uiso 0.7441(17) 1 calc PR A 1
H9B H 0.0166 0.2327 0.0118 0.045 Uiso 0.7441(17) 1 calc PR A 1
C10 C 0.15629(19) 0.3645(2) -0.03931(14) 0.0331(5) Uani 0.7441(17) 1 d P A 1
C11 C 0.2823(5) 0.3396(6) -0.0807(3) 0.0334(9) Uani 0.7441(17) 1 d P A 1
H11A H 0.3210 0.4373 -0.0948 0.040 Uiso 0.7441(17) 1 calc PR A 1
H11B H 0.2612 0.2816 -0.1290 0.040 Uiso 0.7441(17) 1 calc PR A 1
C12 C 0.38301(17) 0.2530(3) -0.02652(11) 0.0331(4) Uani 0.7441(17) 1 d P A 1
H12 H 0.4683 0.2412 -0.0526 0.040 Uiso 0.7441(17) 1 calc PR A 1
C13 C 0.41155(15) 0.34490(19) 0.04758(10) 0.0398(4) Uani 0.7441(17) 1 d P A 1
H13A H 0.4318 0.2747 0.0913 0.048 Uiso 0.7441(17) 1 calc PR A 1
H13B H 0.4928 0.4061 0.0419 0.048 Uiso 0.7441(17) 1 calc PR A 1
N1 N 0.1836(4) 0.4554(4) 0.03094(17) 0.0351(6) Uani 0.7441(17) 1 d P A 1
O1 O 0.06701(11) 0.44687(13) -0.09048(6) 0.0387(3) Uani 0.7441(17) 1 d P A 1
H1O H -0.011(2) 0.469(2) -0.0671(11) 0.058 Uiso 0.7441(17) 1 d P A 1
C8A C 0.3128(13) 0.3032(16) -0.0744(9) 0.032(3) Uani 0.2559(17) 1 d P A 2
H8A1 H 0.3557 0.3887 -0.0457 0.038 Uiso 0.2559(17) 1 calc PR A 2
H8A2 H 0.3407 0.3060 -0.1282 0.038 Uiso 0.2559(17) 1 calc PR A 2
C9A C 0.1621(7) 0.3189(8) -0.0758(4) 0.0416(16) Uani 0.2559(17) 1 d P A 2
H9A1 H 0.1360 0.4194 -0.0961 0.050 Uiso 0.2559(17) 1 calc PR A 2
H9A2 H 0.1198 0.2431 -0.1117 0.050 Uiso 0.2559(17) 1 calc PR A 2
C10A C 0.1097(5) 0.2992(8) 0.0031(4) 0.0381(14) Uani 0.2559(17) 1 d P A 2
C11A C 0.1498(11) 0.1469(14) 0.0317(8) 0.041(2) Uani 0.2559(17) 1 d P A 2
H11C H 0.1139 0.0703 -0.0058 0.049 Uiso 0.2559(17) 1 calc PR A 2
H11D H 0.1113 0.1278 0.0820 0.049 Uiso 0.2559(17) 1 calc PR A 2
C12A C 0.3015(6) 0.1337(6) 0.0420(4) 0.0401(13) Uani 0.2559(17) 1 d P A 2
H12A H 0.3267 0.0321 0.0629 0.048 Uiso 0.2559(17) 1 calc PR A 2
C13A C 0.3539(5) 0.2552(6) 0.1001(3) 0.0438(13) Uani 0.2559(17) 1 d P A 2
H13C H 0.3526 0.2145 0.1533 0.053 Uiso 0.2559(17) 1 calc PR A 2
H13D H 0.4482 0.2780 0.0908 0.053 Uiso 0.2559(17) 1 calc PR A 2
O1A O -0.0310(3) 0.3084(4) 0.0019(2) 0.0514(11) Uani 0.2559(17) 1 d P A 2
H1A1 H -0.0562 0.3938 -0.0139 0.077 Uiso 0.2559(17) 1 calc PR A 2
N1A N 0.1642(10) 0.4241(12) 0.0553(5) 0.0400(19) Uani 0.2559(17) 1 d P A 2

loop_
_atom_site_aniso_label
_atom_site_aniso_U_11
_atom_site_aniso_U_22
_atom_site_aniso_U_33
_atom_site_aniso_U_23
_atom_site_aniso_U_13
_atom_site_aniso_U_12
C14 0.0238(12) 0.0455(14) 0.0411(14) -0.0003(10) 0.0017(9) -0.0075(9)
C15 0.0290(18) 0.043(3) 0.0392(17) -0.001(2) -0.0014(11) -0.005(2)
C16 0.0371(17) 0.048(2) 0.0424(17) -0.0065(15) 0.0062(13) 0.0021(12)
C17 0.062(2) 0.044(3) 0.0473(17) -0.0073(19) 0.0020(13) -0.0037(18)
C18 0.068(3) 0.051(3) 0.048(2) -0.0136(18) 0.003(2) -0.015(2)
C19 0.045(4) 0.060(4) 0.045(2) -0.010(2) -0.007(2) -0.006(3)
C20 0.038(2) 0.042(3) 0.062(2) -0.0039(18) -0.0025(17) 0.0019(18)
C14A 0.023(3) 0.048(4) 0.048(4) -0.007(3) 0.004(3) -0.002(3)
C15A 0.026(5) 0.033(6) 0.062(11) -0.007(7) -0.005(7) 0.002(5)
C16A 0.084(9) 0.061(10) 0.071(9) -0.012(7) -0.042(6) -0.004(6)
C17A 0.096(9) 0.031(8) 0.103(13) -0.012(7) 0.006(8) 0.018(6)
C18A 0.061(8) 0.061(11) 0.061(7) -0.030(7) -0.019(5) 0.004(7)
C19A 0.036(7) 0.047(6) 0.064(6) -0.021(4) 0.004(5) 0.002(5)
C20A 0.025(4) 0.034(6) 0.048(5) -0.024(4) -0.024(3) 0.006(4)
C7 0.0286(10) 0.0371(13) 0.0355(14) 0.0090(10) -0.0036(9) -0.0021(9)
C6 0.029(3) 0.027(3) 0.0374(18) 0.011(2) -0.0073(14) -0.002(3)
C5 0.0356(16) 0.033(4) 0.057(3) 0.007(2) -0.0083(17) -0.002(3)
C4 0.041(3) 0.038(2) 0.062(3) 0.0003(16) -0.020(2) -0.0027(17)
C3 0.067(4) 0.039(4) 0.038(2) -0.003(2) -0.0259(19) 0.010(3)
C2 0.068(3) 0.041(3) 0.040(4) 0.008(3) -0.006(3) 0.007(3)
C1 0.047(2) 0.0334(18) 0.039(3) -0.0013(19) -0.003(2) -0.0029(14)
C7A 0.024(3) 0.031(4) 0.045(4) 0.016(3) 0.000(2) -0.006(3)
C6A 0.035(8) 0.018(6) 0.051(9) 0.014(6) -0.012(6) -0.005(5)
C5A 0.047(14) 0.048(15) 0.041(5) -0.003(9) -0.004(6) 0.016(11)
C4A 0.049(8) 0.042(12) 0.099(17) 0.029(10) -0.020(13) -0.008(8)
C3A 0.030(8) 0.048(12) 0.130(18) -0.019(11) -0.019(9) -0.004(8)
C2A 0.052(9) 0.051(12) 0.043(8) -0.029(6) -0.014(6) 0.013(7)
C1A 0.048(6) 0.062(8) 0.037(9) 0.011(7) -0.001(5) 0.015(5)
C8 0.036(3) 0.0466(19) 0.0395(13) 0.0104(13) -0.0009(16) -0.0054(16)
C9 0.0245(9) 0.0444(13) 0.0425(12) 0.0021(11) 0.0028(8) -0.0081(9)
C10 0.0220(9) 0.0421(13) 0.0349(13) 0.0025(11) 0.0001(9) -0.0004(8)
C11 0.025(2) 0.038(2) 0.0364(13) 0.0021(15) 0.0000(12) -0.0013(14)
C12 0.0223(9) 0.0387(12) 0.0380(11) 0.0044(9) 0.0004(8) -0.0033(9)
C13 0.0244(8) 0.0492(10) 0.0450(10) -0.0052(8) -0.0024(7) -0.0035(8)
N1 0.0258(11) 0.0469(15) 0.0325(16) -0.0017(11) 0.0009(10) -0.0041(9)
O1 0.0263(6) 0.0513(7) 0.0379(7) 0.0023(5) -0.0027(5) 0.0034(5)
C8A 0.022(6) 0.037(7) 0.038(5) 0.003(4) 0.014(5) -0.005(4)
C9A 0.040(4) 0.046(4) 0.039(4) 0.009(3) 0.004(3) 0.009(3)
C10A 0.021(3) 0.038(3) 0.054(4) 0.007(3) -0.004(2) -0.003(3)
C11A 0.035(6) 0.047(6) 0.040(4) 0.008(4) -0.006(5) -0.008(4)
C12A 0.039(4) 0.041(3) 0.039(3) 0.007(3) -0.001(3) 0.001(3)
C13A 0.036(3) 0.056(3) 0.040(3) 0.001(2) 0.000(2) -0.002(2)
O1A 0.0210(17) 0.065(2) 0.068(2) 0.0029(19) 0.0011(16) -0.0033(16)
N1A 0.029(4) 0.053(5) 0.037(5) -0.007(4) -0.001(3) -0.001(3)

loop_
_atom_type_symbol
_atom_type_description
_atom_type_scat_dispersion_real
_atom_type_scat_dispersion_imag
_atom_type_scat_source
C C 0.0033 0.0016 'International Tables Vol C Tables 4.2.6.8 and 6.1.1.4'
H H 0.0000 0.0000 'International Tables Vol C Tables 4.2.6.8 and 6.1.1.4'
N N 0.0061 0.0033 'International Tables Vol C Tables 4.2.6.8 and 6.1.1.4'
O O 0.0106 0.0060 'International Tables Vol C Tables 4.2.6.8 and 6.1.1.4'

loop_
_geom_angle_atom_site_label_1
_geom_angle_atom_site_label_2
_geom_angle_atom_site_label_3
_geom_angle
N1 C14 C15 117.6(4)
N1 C14 C13 124.5(3)
C15 C14 C13 117.9(4)
C16 C15 C20 116.1(5)
C16 C15 C14 121.5(5)
C20 C15 C14 122.4(5)
C15 C16 C17 122.0(5)
C18 C17 C16 119.9(6)
C19 C18 C17 119.7(6)
C18 C19 C20 119.1(5)
C19 C20 C15 123.1(5)
N1A C14A C15A 120.2(11)
N1A C14A C13A 126.6(8)
C15A C14A C13A 113.0(9)
C16A C15A C20A 122.0(13)
C16A C15A C14A 118.0(14)
C20A C15A C14A 120.0(13)
C15A C16A C17A 118.6(15)
C16A C17A C18A 119.1(15)
C19A C18A C17A 121.2(16)
C18A C19A C20A 120.2(16)
C19A C20A C15A 117.8(14)
C6 C7 C12 114.1(3)
C6 C7 C8 114.5(4)
C12 C7 C8 108.9(2)
C5 C6 C1 117.1(5)
C5 C6 C7 119.8(5)
C1 C6 C7 123.1(5)
C4 C5 C6 122.3(7)
C5 C4 C3 119.7(7)
C4 C3 C2 119.3(5)
C1 C2 C3 120.1(5)
C2 C1 C6 121.5(5)
C12A C7A C6A 115.0(9)
C12A C7A C8A 111.8(7)
C6A C7A C8A 110.6(11)
C1A C6A C5A 115.5(14)
C1A C6A C7A 123.6(14)
C5A C6A C7A 120.6(14)
C4A C5A C6A 121.8(15)
C3A C4A C5A 120.0(16)
C4A C3A C2A 118.5(15)
C1A C2A C3A 119.7(17)
C2A C1A C6A 124.0(17)
C9 C8 C7 111.5(3)
C10 C9 C8 113.0(2)
O1 C10 N1 107.5(2)
O1 C10 C11 106.9(3)
N1 C10 C11 111.2(3)
O1 C10 C9 111.24(15)
N1 C10 C9 109.7(2)
C11 C10 C9 110.2(3)
C10 C11 C12 108.5(4)
C13 C12 C11 108.4(3)
C13 C12 C7 111.63(15)
C11 C12 C7 110.4(3)
C14 C13 C12 115.44(16)
C14 N1 C10 119.5(3)
C9A C8A C7A 111.2(10)
C10A C9A C8A 112.8(7)
O1A C10A C11A 107.7(7)
O1A C10A C9A 113.1(5)
C11A C10A C9A 107.6(7)
O1A C10A N1A 106.4(6)
C11A C10A N1A 113.4(8)
C9A C10A N1A 108.7(6)
C10A C11A C12A 110.6(9)
C7A C12A C11A 109.5(7)
C7A C12A C13A 110.5(5)
C11A C12A C13A 108.1(7)
C14A C13A C12A 114.1(5)
C14A N1A C10A 118.0(9)

loop_
_geom_bond_atom_site_label_1
_geom_bond_atom_site_label_2
_geom_bond_distance
C14 N1 1.291(4)
C14 C15 1.507(5)
C14 C13 1.510(3)
C15 C16 1.376(6)
C15 C20 1.385(5)
C16 C17 1.385(5)
C17 C18 1.379(6)
C18 C19 1.365(6)
C19 C20 1.383(5)
C14A N1A 1.261(12)
C14A C15A 1.465(14)
C14A C13A 1.533(9)
C15A C16A 1.370(14)
C15A C20A 1.382(14)
C16A C17A 1.376(15)
C17A C18A 1.378(15)
C18A C19A 1.364(14)
C19A C20A 1.380(14)
C7 C6 1.531(5)
C7 C12 1.539(3)
C7 C8 1.548(4)
C6 C5 1.385(5)
C6 C1 1.390(5)
C5 C4 1.375(6)
C4 C3 1.383(6)
C3 C2 1.384(6)
C2 C1 1.381(6)
C7A C12A 1.516(8)
C7A C6A 1.531(13)
C7A C8A 1.533(13)
C6A C1A 1.368(14)
C6A C5A 1.397(13)
C5A C4A 1.390(14)
C4A C3A 1.380(15)
C3A C2A 1.381(15)
C2A C1A 1.366(15)
C8 C9 1.531(4)
C9 C10 1.527(3)
C10 O1 1.415(2)
C10 N1 1.468(4)
C10 C11 1.512(5)
C11 C12 1.532(4)
C12 C13 1.529(2)
C8A C9A 1.513(14)
C9A C10A 1.508(9)
C10A O1A 1.409(6)
C10A C11A 1.489(13)
C10A N1A 1.509(13)
C11A C12A 1.520(10)
C12A C13A 1.542(8)
